data_4340800
loop_
_publ_author_name
'Stopper, Ayellet'
'Press, Konstantin'
'Okuda, Jun'
'Goldberg, Israel'
'Kol, Moshe'

_publ_section_title
;
 Zirconium Complexes of Phenylene-Bridged {ONSO} Ligands: Coordination
 Chemistry and Stereoselective Polymerization of rac-Lactide.
;
_journal_issue 17
_journal_name_full 'Inorganic chemistry'
_journal_page_first 9140
_journal_page_last 9150
_journal_paper_doi 10.1021/ic501164c
_journal_volume 53
_journal_year 2014
_chemical_formula_moiety 'C28 H29 Br4 N O4 S Zr'
_chemical_formula_sum 'C28 H29 Br4 N O4 S Zr'
_chemical_formula_weight 886.44
_chemical_name_systematic
; 
 ? 
;
_space_group_IT_number 14
_symmetry_cell_setting monoclinic
_symmetry_space_group_name_Hall '-P 2yn'
_symmetry_space_group_name_H-M 'P 1 21/n 1'
_atom_sites_solution_hydrogens geom
_atom_sites_solution_primary direct
_atom_sites_solution_secondary difmap
_audit_creation_method SHELXL-97
_cell_angle_alpha 90.00
_cell_angle_beta 91.8978(6)
_cell_angle_gamma 90.00
_cell_formula_units_Z 4
_cell_length_a 15.5039(2)
_cell_length_b 10.54030(10)
_cell_length_c 19.2366(3)
_cell_measurement_reflns_used 7304
_cell_measurement_temperature 110(2)
_cell_measurement_theta_max 27.87
_cell_measurement_theta_min 2.34
_cell_volume 3141.84(7)
_computing_cell_refinement Denzo
_computing_data_collection 'Collect, Nonius B.V.'
_computing_data_reduction 'Denzo & Scalepack'
_computing_structure_refinement 'SHELXL-97 (Sheldrick, 1997)'
_computing_structure_solution SIR-97
_diffrn_ambient_temperature 110(2)
_diffrn_detector_area_resol_mean 12.8
_diffrn_measured_fraction_theta_full 0.994
_diffrn_measured_fraction_theta_max 0.994
_diffrn_measurement_device_type 'Nonius KappaCCD'
_diffrn_measurement_method '1 deg. \f and \w scans'
_diffrn_radiation_monochromator graphite
_diffrn_radiation_source 'fine-focus sealed tube'
_diffrn_radiation_type MoK\a
_diffrn_radiation_wavelength 0.71073
_diffrn_reflns_av_R_equivalents 0.0430
_diffrn_reflns_av_sigmaI/netI 0.0427
_diffrn_reflns_limit_h_max 20
_diffrn_reflns_limit_h_min 0
_diffrn_reflns_limit_k_max 13
_diffrn_reflns_limit_k_min 0
_diffrn_reflns_limit_l_max 25
_diffrn_reflns_limit_l_min -25
_diffrn_reflns_number 28072
_diffrn_reflns_theta_full 27.87
_diffrn_reflns_theta_max 27.87
_diffrn_reflns_theta_min 2.34
_diffrn_standards_number 0
_exptl_absorpt_coefficient_mu 5.537
_exptl_absorpt_correction_T_max 0.4905
_exptl_absorpt_correction_T_min 0.3382
_exptl_absorpt_correction_type multi-scan
_exptl_absorpt_process_details 'Blessing, 1995'
_exptl_crystal_colour yellow
_exptl_crystal_density_diffrn 1.874
_exptl_crystal_density_method 'not measured'
_exptl_crystal_description prism
_exptl_crystal_F_000 1728
_exptl_crystal_size_max 0.25
_exptl_crystal_size_mid 0.15
_exptl_crystal_size_min 0.15
_refine_diff_density_max 0.618
_refine_diff_density_min -0.724
_refine_diff_density_rms 0.107
_refine_ls_extinction_method none
_refine_ls_goodness_of_fit_ref 1.004
_refine_ls_hydrogen_treatment constr
_refine_ls_matrix_type full
_refine_ls_number_parameters 358
_refine_ls_number_reflns 7444
_refine_ls_number_restraints 0
_refine_ls_restrained_S_all 1.004
_refine_ls_R_factor_all 0.0484
_refine_ls_R_factor_gt 0.0310
_refine_ls_shift/su_max 0.001
_refine_ls_shift/su_mean 0.000
_refine_ls_structure_factor_coef Fsqd
_refine_ls_weighting_details 'calc w=1/[\s^2^(Fo^2^)+(0.0385P)^2^+0.0000P] where P=(Fo^2^+2Fc^2^)/3'
_refine_ls_weighting_scheme calc
_refine_ls_wR_factor_gt 0.0665
_refine_ls_wR_factor_ref 0.0718
_reflns_number_gt 5861
_reflns_number_total 7444
_reflns_threshold_expression >2sigma(I)
_cod_data_source_file ic501164c_si_001.cif
_cod_data_source_block mk253
_cod_depositor_comments 'Adding full bibliography for 4340799--4340803.cif.'
_cod_original_sg_symbol_H-M 'P 21/n'
_cod_database_code 4340800

loop_
_symmetry_equiv_pos_as_xyz
'x, y, z'
'-x+1/2, y+1/2, -z+1/2'
'-x, -y, -z'
'x-1/2, -y-1/2, z-1/2'

loop_
_atom_site_label
_atom_site_type_symbol
_atom_site_fract_x
_atom_site_fract_y
_atom_site_fract_z
_atom_site_U_iso_or_equiv
_atom_site_adp_type
_atom_site_occupancy
_atom_site_symmetry_multiplicity
_atom_site_calc_flag
_atom_site_refinement_flags
Zr1 Zr 0.047323(16) 0.04943(3) -0.227694(13) 0.01501(7) Uani 1 1 d .
O2 O 0.06612(11) 0.17729(19) -0.14986(10) 0.0192(4) Uani 1 1 d .
O3 O 0.06724(12) -0.11896(18) -0.28471(9) 0.0180(4) Uani 1 1 d .
N4 N 0.14092(13) -0.0823(2) -0.15502(11) 0.0171(5) Uani 1 1 d .
S5 S 0.22608(4) 0.12548(7) -0.22981(3) 0.01828(15) Uani 1 1 d .
O6 O -0.06403(11) -0.0042(2) -0.20113(10) 0.0220(4) Uani 1 1 d .
O7 O 0.03347(12) 0.1559(2) -0.30814(10) 0.0231(4) Uani 1 1 d .
C8 C -0.15173(17) -0.0287(3) -0.18444(15) 0.0204(6) Uani 1 1 d .
C9 C -0.1975(2) -0.0859(4) -0.24782(19) 0.0389(9) Uani 1 1 d .
H9A H -0.1939 -0.0274 -0.2872 0.058 Uiso 1 1 calc R
H9B H -0.2583 -0.1008 -0.2378 0.058 Uiso 1 1 calc R
H9C H -0.1701 -0.1666 -0.2594 0.058 Uiso 1 1 calc R
C10 C -0.19201(18) 0.0966(3) -0.16408(17) 0.0274(7) Uani 1 1 d .
H10A H -0.1599 0.1320 -0.1238 0.041 Uiso 1 1 calc R
H10B H -0.2522 0.0826 -0.1521 0.041 Uiso 1 1 calc R
H10C H -0.1899 0.1560 -0.2032 0.041 Uiso 1 1 calc R
C11 C -0.1505(2) -0.1215(3) -0.12405(19) 0.0388(9) Uani 1 1 d .
H11A H -0.1208 -0.1994 -0.1374 0.058 Uiso 1 1 calc R
H11B H -0.2099 -0.1416 -0.1119 0.058 Uiso 1 1 calc R
H11C H -0.1200 -0.0833 -0.0838 0.058 Uiso 1 1 calc R
C12 C -0.00367(19) 0.2100(3) -0.37037(14) 0.0221(6) Uani 1 1 d .
C13 C -0.0983(2) 0.2381(4) -0.35784(18) 0.0358(8) Uani 1 1 d .
H13A H -0.1292 0.1584 -0.3505 0.054 Uiso 1 1 calc R
H13B H -0.1239 0.2822 -0.3984 0.054 Uiso 1 1 calc R
H13C H -0.1027 0.2919 -0.3166 0.054 Uiso 1 1 calc R
C14 C 0.0448(2) 0.3316(3) -0.38508(18) 0.0376(8) Uani 1 1 d .
H14A H 0.0391 0.3903 -0.3460 0.056 Uiso 1 1 calc R
H14B H 0.0206 0.3707 -0.4276 0.056 Uiso 1 1 calc R
H14C H 0.1059 0.3123 -0.3911 0.056 Uiso 1 1 calc R
C15 C 0.0038(2) 0.1141(3) -0.42895(17) 0.0373(8) Uani 1 1 d .
H15A H 0.0649 0.0993 -0.4379 0.056 Uiso 1 1 calc R
H15B H -0.0253 0.1471 -0.4712 0.056 Uiso 1 1 calc R
H15C H -0.0232 0.0341 -0.4156 0.056 Uiso 1 1 calc R
C16 C 0.10846(17) 0.2657(3) -0.11433(14) 0.0172(6) Uani 1 1 d .
C17 C 0.08375(17) 0.3008(3) -0.04728(15) 0.0204(6) Uani 1 1 d .
C18 C 0.12658(18) 0.3928(3) -0.00833(15) 0.0230(6) Uani 1 1 d .
H18 H 0.1081 0.4152 0.0366 0.028 Uiso 1 1 calc R
C19 C 0.19746(18) 0.4517(3) -0.03682(15) 0.0219(6) Uani 1 1 d .
C20 C 0.22446(17) 0.4198(3) -0.10230(15) 0.0205(6) Uani 1 1 d .
H20 H 0.2737 0.4600 -0.1205 0.025 Uiso 1 1 calc R
C21 C 0.17965(17) 0.3289(3) -0.14164(14) 0.0194(6) Uani 1 1 d .
C22 C 0.20783(18) 0.2965(3) -0.21371(14) 0.0208(6) Uani 1 1 d .
H22A H 0.2619 0.3429 -0.2224 0.025 Uiso 1 1 calc R
H22B H 0.1634 0.3275 -0.2477 0.025 Uiso 1 1 calc R
Br23 Br -0.012808(19) 0.21657(3) -0.010334(15) 0.02763(8) Uani 1 1 d .
Br24 Br 0.25838(2) 0.57807(3) 0.016125(17) 0.03339(9) Uani 1 1 d .
C25 C 0.25714(16) 0.0720(3) -0.14458(14) 0.0166(6) Uani 1 1 d .
C26 C 0.32588(17) 0.1277(3) -0.10835(15) 0.0204(6) Uani 1 1 d .
H26 H 0.3584 0.1925 -0.1296 0.024 Uiso 1 1 calc R
C27 C 0.34730(18) 0.0891(3) -0.04112(15) 0.0228(6) Uani 1 1 d .
H27 H 0.3942 0.1279 -0.0162 0.027 Uiso 1 1 calc R
C28 C 0.30044(18) -0.0058(3) -0.01048(15) 0.0232(6) Uani 1 1 d .
H28 H 0.3152 -0.0319 0.0357 0.028 Uiso 1 1 calc R
C29 C 0.23196(17) -0.0637(3) -0.04643(14) 0.0204(6) Uani 1 1 d .
H29 H 0.2001 -0.1290 -0.0249 0.025 Uiso 1 1 calc R
C30 C 0.21003(16) -0.0256(3) -0.11423(14) 0.0172(6) Uani 1 1 d .
C31 C 0.12815(16) -0.2029(3) -0.14964(14) 0.0169(6) Uani 1 1 d .
H31 H 0.1622 -0.2491 -0.1164 0.020 Uiso 1 1 calc R
C32 C 0.06434(17) -0.2714(3) -0.19187(14) 0.0173(6) Uani 1 1 d .
C33 C 0.03166(17) -0.3859(3) -0.16583(15) 0.0186(6) Uani 1 1 d .
H33 H 0.0519 -0.4175 -0.1220 0.022 Uiso 1 1 calc R
C34 C -0.02962(17) -0.4515(3) -0.20416(15) 0.0199(6) Uani 1 1 d .
C35 C -0.05567(17) -0.4127(3) -0.27091(15) 0.0195(6) Uani 1 1 d .
H35 H -0.0971 -0.4601 -0.2975 0.023 Uiso 1 1 calc R
C36 C -0.01996(17) -0.3041(3) -0.29752(14) 0.0179(6) Uani 1 1 d .
C37 C 0.03813(16) -0.2265(3) -0.25936(14) 0.0165(6) Uani 1 1 d .
Br38 Br -0.054764(18) -0.25201(3) -0.389039(14) 0.02303(8) Uani 1 1 d .
Br39 Br -0.082652(18) -0.59609(3) -0.165459(16) 0.02539(8) Uani 1 1 d .

loop_
_atom_site_aniso_label
_atom_site_aniso_U_11
_atom_site_aniso_U_22
_atom_site_aniso_U_33
_atom_site_aniso_U_23
_atom_site_aniso_U_13
_atom_site_aniso_U_12
Zr1 0.01186(12) 0.01864(15) 0.01456(13) 0.00048(11) 0.00090(10) -0.00104(10)
O2 0.0162(9) 0.0232(11) 0.0184(10) -0.0035(8) 0.0022(8) -0.0029(8)
O3 0.0182(9) 0.0210(11) 0.0149(9) 0.0008(8) 0.0013(8) -0.0034(8)
N4 0.0125(10) 0.0234(14) 0.0156(11) -0.0025(10) 0.0031(9) 0.0005(9)
S5 0.0178(3) 0.0227(4) 0.0145(3) -0.0007(3) 0.0033(3) -0.0017(3)
O6 0.0133(9) 0.0263(12) 0.0264(11) -0.0027(9) 0.0033(8) -0.0019(8)
O7 0.0264(10) 0.0245(12) 0.0185(10) 0.0016(9) -0.0010(8) 0.0011(9)
C8 0.0124(12) 0.0230(16) 0.0260(15) -0.0009(12) 0.0039(11) -0.0024(11)
C9 0.0197(15) 0.052(2) 0.045(2) -0.0178(18) 0.0007(15) -0.0059(15)
C10 0.0186(14) 0.0276(18) 0.0363(18) -0.0016(14) 0.0033(13) 0.0021(12)
C11 0.0279(17) 0.038(2) 0.051(2) 0.0165(17) 0.0118(16) 0.0077(15)
C12 0.0259(15) 0.0253(17) 0.0150(14) 0.0038(12) -0.0006(12) -0.0001(12)
C13 0.0296(17) 0.049(2) 0.0284(18) 0.0068(16) -0.0007(14) 0.0023(16)
C14 0.0395(19) 0.036(2) 0.0365(19) 0.0157(16) -0.0056(16) -0.0095(16)
C15 0.051(2) 0.039(2) 0.0218(16) -0.0023(15) 0.0007(15) 0.0050(17)
C16 0.0160(13) 0.0199(15) 0.0154(13) -0.0003(11) -0.0020(11) 0.0022(11)
C17 0.0141(12) 0.0285(17) 0.0187(14) 0.0017(12) 0.0019(11) 0.0002(12)
C18 0.0215(14) 0.0302(18) 0.0172(14) -0.0033(13) 0.0003(12) 0.0005(12)
C19 0.0203(14) 0.0239(16) 0.0213(15) -0.0049(12) -0.0028(12) -0.0033(12)
C20 0.0166(13) 0.0199(16) 0.0250(15) 0.0011(12) 0.0015(12) -0.0023(11)
C21 0.0183(13) 0.0213(16) 0.0187(14) 0.0023(12) 0.0024(11) 0.0004(11)
C22 0.0223(14) 0.0225(16) 0.0177(14) 0.0004(12) 0.0041(12) -0.0020(12)
Br23 0.02265(15) 0.0418(2) 0.01874(15) -0.00146(13) 0.00534(12) -0.00956(13)
Br24 0.02881(16) 0.0369(2) 0.03445(18) -0.01486(15) 0.00162(14) -0.01007(14)
C25 0.0137(12) 0.0210(15) 0.0153(13) -0.0017(11) 0.0025(11) 0.0008(11)
C26 0.0125(12) 0.0260(17) 0.0228(14) -0.0037(12) 0.0036(11) -0.0011(11)
C27 0.0152(13) 0.0312(18) 0.0220(15) -0.0070(13) -0.0021(11) 0.0001(12)
C28 0.0215(14) 0.0309(18) 0.0172(14) -0.0023(13) -0.0022(12) 0.0035(13)
C29 0.0177(13) 0.0250(16) 0.0188(14) 0.0017(12) 0.0037(11) -0.0001(12)
C30 0.0141(12) 0.0216(16) 0.0159(13) -0.0041(11) 0.0012(11) 0.0018(11)
C31 0.0157(12) 0.0212(16) 0.0139(13) 0.0038(11) 0.0030(11) -0.0009(11)
C32 0.0159(13) 0.0192(15) 0.0169(13) -0.0022(11) 0.0008(11) 0.0003(11)
C33 0.0166(13) 0.0204(16) 0.0189(14) -0.0013(12) 0.0023(11) 0.0021(11)
C34 0.0178(13) 0.0168(15) 0.0251(15) -0.0018(12) 0.0036(12) -0.0006(11)
C35 0.0161(13) 0.0196(15) 0.0229(14) -0.0025(12) 0.0005(11) 0.0004(11)
C36 0.0180(13) 0.0205(15) 0.0151(13) -0.0035(11) 0.0001(11) 0.0032(11)
C37 0.0118(12) 0.0203(15) 0.0176(13) -0.0029(11) 0.0039(11) 0.0017(11)
Br38 0.02324(15) 0.02912(18) 0.01645(14) -0.00003(12) -0.00331(11) -0.00141(12)
Br39 0.02451(15) 0.02192(17) 0.02940(16) 0.00491(13) -0.00433(12) -0.00612(12)

loop_
_atom_type_symbol
_atom_type_description
_atom_type_scat_dispersion_real
_atom_type_scat_dispersion_imag
_atom_type_scat_source
C C 0.0033 0.0016 'International Tables Vol C Tables 4.2.6.8 and 6.1.1.4'
H H 0.0000 0.0000 'International Tables Vol C Tables 4.2.6.8 and 6.1.1.4'
Br Br -0.2901 2.4595 'International Tables Vol C Tables 4.2.6.8 and 6.1.1.4'
N N 0.0061 0.0033 'International Tables Vol C Tables 4.2.6.8 and 6.1.1.4'
O O 0.0106 0.0060 'International Tables Vol C Tables 4.2.6.8 and 6.1.1.4'
S S 0.1246 0.1234 'International Tables Vol C Tables 4.2.6.8 and 6.1.1.4'
Zr Zr -2.9673 0.5597 'International Tables Vol C Tables 4.2.6.8 and 6.1.1.4'

loop_
_geom_angle_atom_site_label_1
_geom_angle_atom_site_label_2
_geom_angle_atom_site_label_3
_geom_angle
O6 Zr1 O7 108.19(9)
O6 Zr1 O2 96.23(8)
O7 Zr1 O2 102.50(9)
O6 Zr1 O3 92.26(8)
O7 Zr1 O3 94.99(8)
O2 Zr1 O3 157.04(8)
O6 Zr1 N4 101.92(8)
O7 Zr1 N4 148.33(8)
O2 Zr1 N4 83.46(8)
O3 Zr1 N4 73.91(7)
O6 Zr1 S5 165.12(6)
O7 Zr1 S5 84.73(6)
O2 Zr1 S5 73.22(5)
O3 Zr1 S5 93.96(5)
N4 Zr1 S5 67.03(5)
C16 O2 Zr1 155.45(16)
C37 O3 Zr1 118.14(15)
C31 N4 C30 118.6(2)
C31 N4 Zr1 121.39(18)
C30 N4 Zr1 119.91(18)
C25 S5 C22 101.07(13)
C25 S5 Zr1 97.43(9)
C22 S5 Zr1 96.65(9)
C8 O6 Zr1 172.47(19)
C12 O7 Zr1 160.09(19)
O6 C8 C9 108.3(2)
O6 C8 C11 107.5(2)
C9 C8 C11 110.7(3)
O6 C8 C10 107.6(2)
C9 C8 C10 111.6(3)
C11 C8 C10 111.0(3)
C8 C9 H9A 109.5
C8 C9 H9B 109.5
H9A C9 H9B 109.5
C8 C9 H9C 109.5
H9A C9 H9C 109.5
H9B C9 H9C 109.5
C8 C10 H10A 109.5
C8 C10 H10B 109.5
H10A C10 H10B 109.5
C8 C10 H10C 109.5
H10A C10 H10C 109.5
H10B C10 H10C 109.5
C8 C11 H11A 109.5
C8 C11 H11B 109.5
H11A C11 H11B 109.5
C8 C11 H11C 109.5
H11A C11 H11C 109.5
H11B C11 H11C 109.5
O7 C12 C14 107.8(2)
O7 C12 C15 108.5(2)
C14 C12 C15 111.9(3)
O7 C12 C13 108.0(2)
C14 C12 C13 110.5(3)
C15 C12 C13 110.1(3)
C12 C13 H13A 109.5
C12 C13 H13B 109.5
H13A C13 H13B 109.5
C12 C13 H13C 109.5
H13A C13 H13C 109.5
H13B C13 H13C 109.5
C12 C14 H14A 109.5
C12 C14 H14B 109.5
H14A C14 H14B 109.5
C12 C14 H14C 109.5
H14A C14 H14C 109.5
H14B C14 H14C 109.5
C12 C15 H15A 109.5
C12 C15 H15B 109.5
H15A C15 H15B 109.5
C12 C15 H15C 109.5
H15A C15 H15C 109.5
H15B C15 H15C 109.5
O2 C16 C21 121.7(2)
O2 C16 C17 121.0(2)
C21 C16 C17 117.3(3)
C18 C17 C16 122.7(2)
C18 C17 Br23 119.7(2)
C16 C17 Br23 117.5(2)
C17 C18 C19 118.1(3)
C17 C18 H18 120.9
C19 C18 H18 120.9
C20 C19 C18 121.2(3)
C20 C19 Br24 119.8(2)
C18 C19 Br24 119.0(2)
C19 C20 C21 120.1(3)
C19 C20 H20 119.9
C21 C20 H20 119.9
C20 C21 C16 120.5(2)
C20 C21 C22 120.1(2)
C16 C21 C22 119.5(3)
C21 C22 S5 115.1(2)
C21 C22 H22A 108.5
S5 C22 H22A 108.5
C21 C22 H22B 108.5
S5 C22 H22B 108.5
H22A C22 H22B 107.5
C26 C25 C30 120.3(3)
C26 C25 S5 120.5(2)
C30 C25 S5 119.1(2)
C25 C26 C27 120.1(3)
C25 C26 H26 119.9
C27 C26 H26 119.9
C28 C27 C26 119.9(3)
C28 C27 H27 120.1
C26 C27 H27 120.1
C27 C28 C29 120.7(3)
C27 C28 H28 119.7
C29 C28 H28 119.7
C28 C29 C30 119.9(3)
C28 C29 H29 120.1
C30 C29 H29 120.1
C29 C30 C25 119.1(3)
C29 C30 N4 123.0(3)
C25 C30 N4 117.9(2)
N4 C31 C32 123.2(3)
N4 C31 H31 118.4
C32 C31 H31 118.4
C33 C32 C37 120.9(3)
C33 C32 C31 118.3(3)
C37 C32 C31 120.8(2)
C34 C33 C32 119.5(3)
C34 C33 H33 120.2
C32 C33 H33 120.2
C33 C34 C35 121.5(3)
C33 C34 Br39 119.8(2)
C35 C34 Br39 118.8(2)
C36 C35 C34 118.6(3)
C36 C35 H35 120.7
C34 C35 H35 120.7
C35 C36 C37 123.2(3)
C35 C36 Br38 118.5(2)
C37 C36 Br38 118.2(2)
O3 C37 C36 121.9(3)
O3 C37 C32 122.0(2)
C36 C37 C32 116.1(3)

loop_
_geom_bond_atom_site_label_1
_geom_bond_atom_site_label_2
_geom_bond_distance
Zr1 O6 1.9025(18)
Zr1 O7 1.918(2)
Zr1 O2 2.0284(19)
Zr1 O3 2.1145(19)
Zr1 N4 2.420(2)
Zr1 S5 2.8866(7)
O2 C16 1.318(3)
O3 C37 1.319(3)
N4 C31 1.291(4)
N4 C30 1.437(3)
S5 C25 1.785(3)
S5 C22 1.853(3)
O6 C8 1.431(3)
O7 C12 1.430(3)
C8 C9 1.516(4)
C8 C11 1.518(4)
C8 C10 1.517(4)
C9 H9A 0.9800
C9 H9B 0.9800
C9 H9C 0.9800
C10 H10A 0.9800
C10 H10B 0.9800
C10 H10C 0.9800
C11 H11A 0.9800
C11 H11B 0.9800
C11 H11C 0.9800
C12 C14 1.517(4)
C12 C15 1.521(4)
C12 C13 1.524(4)
C13 H13A 0.9800
C13 H13B 0.9800
C13 H13C 0.9800
C14 H14A 0.9800
C14 H14B 0.9800
C14 H14C 0.9800
C15 H15A 0.9800
C15 H15B 0.9800
C15 H15C 0.9800
C16 C21 1.406(4)
C16 C17 1.407(4)
C17 C18 1.382(4)
C17 Br23 1.899(3)
C18 C19 1.390(4)
C18 H18 0.9500
C19 C20 1.382(4)
C19 Br24 1.907(3)
C20 C21 1.392(4)
C20 H20 0.9500
C21 C22 1.506(4)
C22 H22A 0.9900
C22 H22B 0.9900
C25 C26 1.385(4)
C25 C30 1.400(4)
C26 C27 1.386(4)
C26 H26 0.9500
C27 C28 1.380(4)
C27 H27 0.9500
C28 C29 1.389(4)
C28 H28 0.9500
C29 C30 1.396(4)
C29 H29 0.9500
C31 C32 1.451(4)
C31 H31 0.9500
C32 C33 1.408(4)
C32 C37 1.428(4)
C33 C34 1.370(4)
C33 H33 0.9500
C34 C35 1.395(4)
C34 Br39 1.895(3)
C35 C36 1.378(4)
C35 H35 0.9500
C36 C37 1.405(4)
C36 Br38 1.905(3)
